data_1540387
loop_
_publ_author_name
'Grancha, Thais'
'Acosta, Alvaro'
'Cano, Joan'
'Ferrando-Soria, Jes\'us'
'Seoane, Beatriz'
'Gascon, Jorge'
'Pas\'an, Jorge'
'Armentano, Donatella'
'Pardo, Emilio'

_publ_section_title
;
 Cation Exchange in Dynamic 3D Porous Magnets: Improvement of the Physical
 Properties.
;
_journal_issue 22
_journal_name_full 'Inorganic chemistry'
_journal_page_first 10834
_journal_page_last 10840
_journal_paper_doi 10.1021/acs.inorgchem.5b01854
_journal_volume 54
_journal_year 2015
_chemical_formula_sum 'C78 H196 Cu6 Li4 Mn4 N12 O104'
_chemical_formula_weight 3595.22
_chemical_name_systematic
;
 ?
;
_space_group_crystal_system tetragonal
_space_group_IT_number 123
_space_group_name_Hall '-P 4 2'
_space_group_name_H-M_alt 'P 4/m m m'
_symmetry_space_group_name_Hall '-P 4 2'
_symmetry_space_group_name_H-M 'P 4/m m m'
_atom_sites_solution_hydrogens geom
_audit_creation_method SHELXL-2013
_cell_angle_alpha 90
_cell_angle_beta 90
_cell_angle_gamma 90
_cell_formula_units_Z 4
_cell_length_a 36.71(2)
_cell_length_b 36.71(2)
_cell_length_c 15.414(9)
_cell_measurement_reflns_used 9628
_cell_measurement_temperature 100(2)
_cell_measurement_theta_max 17.1
_cell_measurement_theta_min 2.2
_cell_volume 20772(2)
_computing_cell_refinement 'Bruker APEX'
_computing_data_collection 'Bruker APEX'
_computing_data_reduction 'Bruker SAINT'
_computing_molecular_graphics 'Bruker SHELXTL'
_computing_publication_material 'Bruker SHELXTL'
_computing_structure_refinement 'SHELXL-2013 (Sheldrick, 2013)'
_computing_structure_solution 'SHELXS-2013 (Sheldrick, 2013)'
_diffrn_ambient_temperature 100(2)
_diffrn_measured_fraction_theta_full 0.355
_diffrn_measured_fraction_theta_max 0.984
_diffrn_measurement_device_type 'CCD area detector'
_diffrn_measurement_method 'phi and omega scans'
_diffrn_radiation_type MoK\a
_diffrn_radiation_wavelength 0.71073
_diffrn_reflns_av_R_equivalents 0.4961
_diffrn_reflns_av_unetI/netI 0.2077
_diffrn_reflns_laue_measured_fraction_full 0.355
_diffrn_reflns_laue_measured_fraction_max 0.984
_diffrn_reflns_limit_h_max 30
_diffrn_reflns_limit_h_min -30
_diffrn_reflns_limit_k_max 30
_diffrn_reflns_limit_k_min -30
_diffrn_reflns_limit_l_max 12
_diffrn_reflns_limit_l_min -12
_diffrn_reflns_number 50670
_diffrn_reflns_point_group_measured_fraction_full 0.355
_diffrn_reflns_point_group_measured_fraction_max 0.984
_diffrn_reflns_theta_full 25.242
_diffrn_reflns_theta_max 17.449
_diffrn_reflns_theta_min 0.784
_diffrn_source 'fine-focus sealed tube'
_exptl_absorpt_coefficient_mu 0.921
_exptl_absorpt_correction_T_max 0.978
_exptl_absorpt_correction_T_min 0.923
_exptl_absorpt_correction_type multi-scan
_exptl_absorpt_process_details sadabds
_exptl_crystal_colour green
_exptl_crystal_density_diffrn 1.150
_exptl_crystal_description prism
_exptl_crystal_F_000 7464
_exptl_crystal_size_max 0.08
_exptl_crystal_size_mid 0.06
_exptl_crystal_size_min 0.04
_platon_squeeze_details
;
 The contribution to the diffraction pattern from the highly disordered 
 water molecules of crystallization (272 molecules of H2O located in the 
 voids of the lattice), were subtracted from the observed data 
 by using the SQUEEZE method
;
_refine_diff_density_max 0.987
_refine_diff_density_min -0.992
_refine_diff_density_rms 0.171
_refine_ls_extinction_method none
_refine_ls_goodness_of_fit_ref 1.674
_refine_ls_hydrogen_treatment constr
_refine_ls_matrix_type full
_refine_ls_number_parameters 152
_refine_ls_number_reflns 3677
_refine_ls_number_restraints 29
_refine_ls_restrained_S_all 1.708
_refine_ls_R_factor_all 0.2479
_refine_ls_R_factor_gt 0.2077
_refine_ls_shift/su_max 0.000
_refine_ls_shift/su_mean 0.000
_refine_ls_structure_factor_coef Fsqd
_refine_ls_weighting_details 'w=1/[\s^2^(Fo^2^)+(0.2000P)^2^] where P=(Fo^2^+2Fc^2^)/3'
_refine_ls_weighting_scheme calc
_refine_ls_wR_factor_gt 0.4780
_refine_ls_wR_factor_ref 0.5000
_reflns_Friedel_coverage 0.000
_reflns_number_gt 2625
_reflns_number_total 3677
_reflns_threshold_expression 'I > 2\s(I)'
_cod_data_source_file ic5b01854_si_002.cif
_cod_data_source_block Li+MOF
_cod_depositor_comments 'Adding full bibliography for 1540387--1540388.cif.'
_cod_original_cell_volume 20770(29)
_cod_database_code 1540387
_shelx_space_group_comment
;
The symmetry employed for this shelxl refinement is uniquely defined
by the following loop, which should always be used as a source of
symmetry information in preference to the above space-group names.
They are only intended as comments.
;

loop_
_space_group_symop_operation_xyz
'x, y, z'
'-x, -y, z'
'-y, x, z'
'y, -x, z'
'-x, y, -z'
'x, -y, -z'
'y, x, -z'
'-y, -x, -z'
'-x, -y, -z'
'x, y, -z'
'y, -x, -z'
'-y, x, -z'
'x, -y, z'
'-x, y, z'
'-y, -x, z'
'y, x, z'

loop_
_atom_site_label
_atom_site_type_symbol
_atom_site_fract_x
_atom_site_fract_y
_atom_site_fract_z
_atom_site_U_iso_or_equiv
_atom_site_adp_type
_atom_site_occupancy
_atom_site_site_symmetry_order
_atom_site_calc_flag
_atom_site_refinement_flags_posn
_atom_site_refinement_flags_adp
_atom_site_refinement_flags_occupancy
Cu1 Cu 0.0000 0.33016(12) 0.2727(3) 0.0337(17) Uani 1 2 d S T P
Cu2 Cu 0.14874(14) 0.5000 0.2694(3) 0.059(2) Uani 1 2 d S T P
Cu3 Cu 0.24185(10) 0.24185(10) 0.2335(3) 0.055(2) Uani 1 2 d S T P
Mn1 Mn 0.14392(12) 0.35117(12) 0.2500(3) 0.0513(17) Uani 1 1 d D . .
Li1 Li 0.1440 0.2798 0.2506 0.176 Uiso 1 1 d D . .
N1 N 0.0545(6) 0.3181(7) 0.3384(15) 0.076(8) Uiso 1 1 d D . .
N2 N 0.1334(5) 0.4636(5) 0.3373(12) 0.025(5) Uiso 1 1 d D . .
N3 N 0.1906(6) 0.2622(7) 0.1707(14) 0.073(8) Uiso 1 1 d D . .
O1 O 0.0330(5) 0.3579(5) 0.2027(12) 0.048(5) Uiso 1 1 d D . .
O2 O 0.0974(4) 0.3629(4) 0.1931(10) 0.023(4) Uiso 1 1 d D . .
O3 O 0.1102(4) 0.3183(5) 0.3230(12) 0.062(6) Uiso 1 1 d D . .
O4 O 0.1762(5) 0.4610(5) 0.1828(12) 0.049(5) Uiso 1 1 d . . .
O5 O 0.1711(9) 0.3951(8) 0.181(2) 0.175(13) Uiso 1 1 d D . .
O6 O 0.1366(5) 0.3915(5) 0.3431(12) 0.050(5) Uiso 1 1 d . . .
O7 O 0.1601(4) 0.3147(4) 0.1656(10) 0.033(5) Uiso 1 1 d D . .
O8 O 0.1920(6) 0.3390(6) 0.3063(15) 0.077(7) Uiso 1 1 d . . .
O9 O 0.2366(4) 0.2863(4) 0.3008(9) 0.016(4) Uiso 1 1 d . . .
C1 C 0.0641(7) 0.3565(11) 0.226(3) 0.18(2) Uiso 1 1 d D . .
C2 C 0.0776 0.3216 0.2847 0.218 Uiso 1 1 d D . .
C3 C 0.1427 0.4285 0.3023 0.043 Uiso 1 1 d D . .
C4 C 0.1571 0.4329 0.2054 0.050 Uiso 1 1 d D . .
C5 C 0.2078(16) 0.3040(17) 0.312(3) 0.18(2) Uiso 1 1 d D . .
C6 C 0.1904(8) 0.2905(8) 0.221(2) 0.060(9) Uiso 1 1 d D . .
C7 C 0.0507(9) 0.2937(7) 0.4219(16) 0.077(11) Uiso 1 1 d D . .
C8 C 0.0463(10) 0.3137(9) 0.5000 0.044(11) Uiso 1 2 d DS . P
C9 C 0.0466(7) 0.2585(6) 0.4158(13) 0.042(8) Uiso 1 1 d D . .
C10 C 0.0360 0.2415 0.5000 0.201 Uiso 1 2 d DS . P
H10A H 0.0222 0.2195 0.5000 0.241 Uiso 1 2 calc R U P
C11 C 0.1110(6) 0.4592(6) 0.4213(13) 0.025(7) Uiso 1 1 d D . .
C12 C 0.1311(11) 0.4510(14) 0.5000 0.100(18) Uiso 1 2 d DS . P
C13 C 0.1717(11) 0.4484(14) 0.5000 0.093(17) Uiso 1 2 d DS . P
H13A H 0.1802 0.4429 0.5587 0.140 Uiso 0.5 1 calc R U P
H13B H 0.1821 0.4717 0.4810 0.140 Uiso 0.5 1 calc R U P
H13C H 0.1793 0.4291 0.4603 0.140 Uiso 0.5 1 calc R U P
C14 C 0.1894(7) 0.2489(7) 0.0771(15) 0.061(9) Uiso 1 1 d D . .
C15 C 0.2001(9) 0.2653(8) 0.0000 0.031(10) Uiso 1 2 d DS . P
C16 C 0.2274(13) 0.2989(12) 0.0000 0.11(2) Uiso 1 2 d DS . P
H16A H 0.2321 0.3066 -0.0599 0.166 Uiso 0.5 1 calc R U P
H16B H 0.2504 0.2917 0.0274 0.166 Uiso 0.5 1 calc R U P
H16C H 0.2166 0.3191 0.0325 0.166 Uiso 0.5 1 calc R U P
C17 C 0.1603(7) 0.2202(8) 0.0806(17) 0.068(10) Uiso 1 1 d D . .
C18 C 0.1355(11) 0.2097(12) 0.0000 0.070(14) Uiso 1 2 d DS . P
H18A H 0.1117 0.1996 0.0000 0.084 Uiso 1 2 calc R U P
C19 C 0.0781(6) 0.4542(7) 0.3995(14) 0.034(7) Uiso 1 1 d D . .
C20 C 0.0569(11) 0.4498(11) 0.318(2) 0.122(15) Uiso 1 1 d D . .
H20A H 0.0733 0.4517 0.2683 0.183 Uiso 1 1 calc R U .
H20B H 0.0384 0.4689 0.3148 0.183 Uiso 1 1 calc R U .
H20C H 0.0451 0.4258 0.3180 0.183 Uiso 1 1 calc R U .
C21 C 0.0652(11) 0.4534(11) 0.5000 0.058(13) Uiso 1 2 d DS . P
H21A H 0.0394 0.4517 0.5000 0.070 Uiso 1 2 calc R U P
C22 C 0.0355(16) 0.3556(11) 0.5000 0.12(2) Uiso 1 2 d DS . P
H22A H 0.0338 0.3644 0.5599 0.185 Uiso 0.5 1 calc R U P
H22B H 0.0120 0.3588 0.4709 0.185 Uiso 0.5 1 calc R U P
H22C H 0.0542 0.3696 0.4691 0.185 Uiso 0.5 1 calc R U P
C23 C 0.0476(8) 0.2398(8) 0.3228(16) 0.056(9) Uiso 1 1 d D . .
H23A H 0.0557 0.2576 0.2796 0.083 Uiso 1 1 calc R U .
H23B H 0.0231 0.2312 0.3077 0.083 Uiso 1 1 calc R U .
H23C H 0.0645 0.2192 0.3238 0.083 Uiso 1 1 calc R U .
C24 C 0.1342(7) 0.2066(7) 0.1409(17) 0.050(9) Uiso 1 1 d D . .
H24A H 0.1434 0.2097 0.2001 0.075 Uiso 1 1 calc R U .
H24B H 0.1300 0.1806 0.1298 0.075 Uiso 1 1 calc R U .
H24C H 0.1113 0.2200 0.1343 0.075 Uiso 1 1 calc R U .
O1W O 0.0280(11) 0.3023(13) 0.143(3) 0.23(2) Uiso 1 1 d . . .

loop_
_atom_site_aniso_label
_atom_site_aniso_U_11
_atom_site_aniso_U_22
_atom_site_aniso_U_33
_atom_site_aniso_U_23
_atom_site_aniso_U_13
_atom_site_aniso_U_12
Cu1 0.044(3) 0.034(3) 0.023(3) 0.007(2) 0.000 0.000
Cu2 0.061(4) 0.067(4) 0.048(4) 0.000 0.006(3) 0.000
Cu3 0.059(3) 0.059(3) 0.048(4) -0.006(2) -0.006(2) -0.001(3)
Mn1 0.063(3) 0.038(3) 0.054(3) 0.002(2) 0.001(3) 0.006(2)

loop_
_atom_type_symbol
_atom_type_description
_atom_type_scat_dispersion_real
_atom_type_scat_dispersion_imag
_atom_type_scat_source
C C 0.0033 0.0016 'International Tables Vol C Tables 4.2.6.8 and 6.1.1.4'
H H 0.0000 0.0000 'International Tables Vol C Tables 4.2.6.8 and 6.1.1.4'
Cu Cu 0.3201 1.2651 'International Tables Vol C Tables 4.2.6.8 and 6.1.1.4'
Mn Mn 0.3368 0.7283 'International Tables Vol C Tables 4.2.6.8 and 6.1.1.4'
N N 0.0061 0.0033 'International Tables Vol C Tables 4.2.6.8 and 6.1.1.4'
Li Li -0.0003 0.0001 'International Tables Vol C Tables 4.2.6.8 and 6.1.1.4'
O O 0.0106 0.0060 'International Tables Vol C Tables 4.2.6.8 and 6.1.1.4'

loop_
_geom_angle_atom_site_label_1
_geom_angle_atom_site_label_2
_geom_angle_atom_site_label_3
_geom_angle
_geom_angle_site_symmetry_1
_geom_angle_site_symmetry_3
O1 Cu1 O1 78.5(10) 14 .
O1 Cu1 N1 78.4(7) 14 14
O1 Cu1 N1 155.0(8) . 14
O1 Cu1 N1 155.0(8) 14 .
O1 Cu1 N1 78.4(7) . .
N1 Cu1 N1 122.2(10) 14 .
N2 Cu2 N2 96.8(12) 13_565 .
N2 Cu2 O4 90.7(7) 13_565 13_565
N2 Cu2 O4 170.0(7) . 13_565
N2 Cu2 O4 170.0(8) 13_565 .
N2 Cu2 O4 90.7(7) . .
O4 Cu2 O4 81.1(9) 13_565 .
O9 Cu3 O9 83.2(8) . 16
O9 Cu3 N3 82.4(7) . .
O9 Cu3 N3 165.4(8) 16 .
O9 Cu3 N3 165.4(8) . 16
O9 Cu3 N3 82.4(7) 16 16
N3 Cu3 N3 111.8(12) . 16
O7 Mn1 O2 96.8(7) . .
O7 Mn1 O8 82.4(8) . .
O2 Mn1 O8 179.0(9) . .
O7 Mn1 O3 98.3(6) . .
O2 Mn1 O3 81.4(6) . .
O8 Mn1 O3 99.3(8) . .
O7 Mn1 O6 169.7(7) . .
O2 Mn1 O6 92.3(7) . .
O8 Mn1 O6 88.5(8) . .
O3 Mn1 O6 87.9(7) . .
O7 Mn1 O5 92.5(11) . .
O2 Mn1 O5 91.0(11) . .
O8 Mn1 O5 88.5(12) . .
O3 Mn1 O5 167.4(10) . .
O6 Mn1 O5 82.4(12) . .
O7 Mn1 Li1 47.0(4) . .
O2 Mn1 Li1 102.8(4) . .
O8 Mn1 Li1 77.1(6) . .
O3 Mn1 Li1 54.1(4) . .
O6 Mn1 Li1 135.2(5) . .
O5 Mn1 Li1 138.0(10) . .
C6 Li1 O7 52.7(10) . .
C6 Li1 O3 121.7(11) . .
O7 Li1 O3 95.4(7) . .
C6 Li1 N3 36.0(10) . .
O7 Li1 N3 64.9(8) . .
O3 Li1 N3 156.3(8) . .
C6 Li1 Mn1 77.5(10) . .
O7 Li1 Mn1 48.2(5) . .
O3 Li1 Mn1 49.9(5) . .
N3 Li1 Mn1 107.0(7) . .
C6 Li1 C5 36.1(13) . .
O7 Li1 C5 75.5(14) . .
O3 Li1 C5 96.0(13) . .
N3 Li1 C5 67.4(14) . .
Mn1 Li1 C5 70.8(14) . .
C2 N1 C7 134(2) . .
C2 N1 Cu1 107.2(15) . .
C7 N1 Cu1 113.3(17) . .
C3 N2 C11 110.4(14) . .
C3 N2 Cu2 112.0(10) . .
C11 N2 Cu2 137.4(14) . .
C6 N3 C14 145(3) . .
C6 N3 Cu3 90.7(19) . .
C14 N3 Cu3 108.9(16) . .
C6 N3 Li1 55.0(15) . .
C14 N3 Li1 127.0(17) . .
Cu3 N3 Li1 120.5(10) . .
C1 O1 Cu1 114.2(19) . .
C1 O2 Mn1 125.5(17) . .
C2 O3 Mn1 104.1(11) . .
C2 O3 Li1 109.9(10) . .
Mn1 O3 Li1 76.0(6) . .
C4 O4 Cu2 96.2(9) . .
C4 O5 Mn1 113.6(17) . .
C3 O6 Mn1 109.5(10) . .
C6 O7 Li1 60.0(11) . .
C6 O7 Mn1 103.2(14) . .
Li1 O7 Mn1 84.8(6) . .
C5 O8 Mn1 126(2) . .
C5 O9 Cu3 126(2) . .
O1 C1 O2 138(3) . .
O1 C1 C2 119(2) . .
O2 C1 C2 94.1(16) . .
N1 C2 O3 108.7(15) . .
N1 C2 C1 104.3(17) . .
O3 C2 C1 125.5(14) . .
N2 C3 O6 127.8(10) . .
N2 C3 C4 109.9(7) . .
O6 C3 C4 121.9(7) . .
O4 C4 O5 118.4(13) . .
O4 C4 C3 120.8(8) . .
O5 C4 C3 104.5(12) . .
O9 C5 O8 144(5) . .
O9 C5 C6 93(3) . .
O8 C5 C6 94(3) . .
O9 C5 Li1 121(3) . .
O8 C5 Li1 85(3) . .
C6 C5 Li1 41.1(18) . .
N3 C6 C5 140(4) . .
N3 C6 O7 97(2) . .
C5 C6 O7 123(3) . .
N3 C6 Li1 89.0(19) . .
C5 C6 Li1 103(3) . .
O7 C6 Li1 67.3(12) . .
C9 C7 C8 124(3) . .
C9 C7 N1 121(2) . .
C8 C7 N1 114(2) . .
C7 C8 C7 116(3) . 10_556
C7 C8 C22 121.9(16) . .
C7 C8 C22 121.9(16) 10_556 .
C7 C9 C10 112.5(18) . .
C7 C9 C23 119(2) . .
C10 C9 C23 127.6(19) . .
C9 C10 C9 120.9(18) 10_556 .
C19 C11 C12 133(3) . .
C19 C11 N2 107.5(17) . .
C12 C11 N2 116.8(18) . .
C11 C12 C11 113(3) 10_556 .
C11 C12 C13 121.4(18) 10_556 .
C11 C12 C13 121.4(18) . .
C15 C14 C17 122(2) . .
C15 C14 N3 132(2) . .
C17 C14 N3 102.1(19) . .
C14 C15 C14 118(3) 10 .
C14 C15 C16 121.0(15) 10 .
C14 C15 C16 121.0(15) . .
C24 C17 C14 138(2) . .
C24 C17 C18 92.3(18) . .
C14 C17 C18 123(3) . .
C17 C18 C17 103(3) . 10
C11 C19 C20 138(3) . .
C11 C19 C21 91(2) . .
C20 C19 C21 131(3) . .
C19 C21 C19 146(3) . 10_556

loop_
_geom_bond_atom_site_label_1
_geom_bond_atom_site_label_2
_geom_bond_distance
_geom_bond_site_symmetry_2
Cu1 O1 1.917(18) 14
Cu1 O1 1.917(18) .
Cu1 N1 2.28(2) 14
Cu1 N1 2.28(2) .
Cu2 N2 1.790(18) 13_565
Cu2 N2 1.790(18) .
Cu2 O4 2.199(18) 13_565
Cu2 O4 2.199(18) .
Cu3 O9 1.943(15) .
Cu3 O9 1.943(15) 16
Cu3 N3 2.24(2) .
Cu3 N3 2.24(2) 16
Mn1 O7 1.960(17) .
Mn1 O2 1.968(15) .
Mn1 O8 2.02(2) .
Mn1 O3 2.06(2) .
Mn1 O6 2.078(18) .
Mn1 O5 2.17(2) .
Mn1 Li1 2.619(5) .
Li1 C6 1.81(3) .
Li1 O7 1.925(14) .
Li1 O3 2.186(16) .
Li1 N3 2.204(19) .
Li1 C5 2.68(5) .
N1 C2 1.192(19) .
N1 C7 1.57(2) .
N2 C3 1.436(18) .
N2 C11 1.54(2) .
N3 C6 1.30(3) .
N3 C14 1.52(2) .
O1 C1 1.20(2) .
O2 C1 1.34(3) .
O3 C2 1.338(16) .
O4 C4 1.296(17) .
O5 C4 1.53(3) .
O6 C3 1.514(17) .
O7 C6 1.66(3) .
O8 C5 1.41(6) .
O9 C5 1.25(6) .
C1 C2 1.65(3) .
C3 C4 1.5916 .
C5 C6 1.62(3) .
C7 C9 1.31(2) .
C7 C8 1.42(2) .
C8 C7 1.42(2) 10_556
C8 C22 1.59(3) .
C9 C10 1.492(19) .
C9 C23 1.59(2) .
C10 C9 1.49(2) 10_556
C11 C19 1.27(2) .
C11 C12 1.45(2) .
C12 C11 1.45(2) 10_556
C12 C13 1.49(3) .
C14 C15 1.39(2) .
C14 C17 1.50(2) .
C15 C14 1.39(2) 10
C15 C16 1.59(3) .
C17 C24 1.42(2) .
C17 C18 1.59(2) .
C18 C17 1.59(2) 10
C19 C20 1.48(3) .
C19 C21 1.62(2) .
C21 C19 1.62(2) 10_556

loop_
_platon_squeeze_void_nr
_platon_squeeze_void_average_x
_platon_squeeze_void_average_y
_platon_squeeze_void_average_z
_platon_squeeze_void_volume
_platon_squeeze_void_count_electrons
_platon_squeeze_void_content
1 -0.013 -0.011 -0.074 12934 10681 ' '
2 0.000 0.403 0.396 17 13 ' '
3 0.000 0.402 0.609 17 14 ' '
4 0.000 0.500 0.500 30 33 ' '
5 0.000 0.597 0.396 17 15 ' '
6 0.000 0.598 0.609 17 15 ' '
7 0.403 0.000 0.396 17 13 ' '
8 0.402 0.000 0.609 17 16 ' '
9 0.500 0.000 0.500 30 32 ' '
10 0.597 0.000 0.396 17 14 ' '
11 0.598 0.000 0.609 17 15 ' '
